data_4506733
loop_
_publ_author_name
'Cetina, Mario'
'Benci, Kre\<simir'
'Wittine, Karlo'
'Mintas, Mladen'

_publ_section_title
;
 Weak C--H&#x00B7;&#x00B7;&#x00B7;\p and C--H&#x00B7;&#x00B7;&#x00B7;F
 Interactions Form Higher-Order Supramolecular Structures in Cytosine and
 Uracil (Z)-4&#x2032;-Benzamido-2&#x2032;-butenyl Derivatives
;
_journal_issue 11
_journal_name_full 'Crystal Growth &amp; Design'
_journal_page_first 5262
_journal_paper_doi 10.1021/cg300774d
_journal_volume 12
_journal_year 2012
_chemical_compound_source 'synthesis as described'
_chemical_formula_moiety 'C15 H16 N4 O2'
_chemical_formula_sum 'C15 H16 N4 O2'
_chemical_formula_weight 284.32
_chemical_melting_point 480
_chemical_name_systematic
;
(Z)-1-(4'-benzamide-2'-butenyl)cytosine
;
_space_group_IT_number 61
_symmetry_cell_setting orthorhombic
_symmetry_Int_Tables_number 61
_symmetry_space_group_name_Hall '-P 2ac 2ab'
_symmetry_space_group_name_H-M 'P b c a'
_atom_sites_solution_hydrogens mixed
_atom_sites_solution_primary direct
_atom_sites_solution_secondary difmap
_audit_creation_date 2011-10-03T21:47:11-00:00
_audit_creation_method 'WinGX routine CIF_UPDATE'
_cell_angle_alpha 90
_cell_angle_beta 90
_cell_angle_gamma 90
_cell_formula_units_Z 8
_cell_length_a 8.7354(6)
_cell_length_b 9.8973(6)
_cell_length_c 32.784(3)
_cell_measurement_reflns_used 2066
_cell_measurement_temperature 295(2)
_cell_measurement_theta_max 32.2986
_cell_measurement_theta_min 4.2512
_cell_volume 2834.4(4)
_computing_cell_refinement 'CrysAlisPro, Oxford Diffraction Ltd., 2009'
_computing_data_collection 'CrysAlisPro, Oxford Diffraction Ltd., 2009'
_computing_data_reduction 'CrysAlisPro, Oxford Diffraction Ltd., 2009'
_computing_molecular_graphics 'MERCURY (Macrae et al., 2006)'
_computing_publication_material 'WinGX publication routines (Farrugia, 1999)'
_computing_structure_refinement 'SHELXL-97 (Sheldrick, 2008)'
_computing_structure_solution 'SHELXS-97 (Sheldrick, 2008)'
_diffrn_ambient_temperature 295(2)
_diffrn_detector_area_resol_mean 16.3426
_diffrn_measured_fraction_theta_full 0.995
_diffrn_measured_fraction_theta_max 0.995
_diffrn_measurement_device_type 'Xcalibur, Sapphire3'
_diffrn_measurement_method '\w scans'
_diffrn_radiation_monochromator graphite
_diffrn_radiation_source 'Enhance (Mo) X-ray Source'
_diffrn_radiation_type MoK\a
_diffrn_radiation_wavelength 0.71073
_diffrn_reflns_av_R_equivalents 0.0383
_diffrn_reflns_av_unetI/netI 0.0718
_diffrn_reflns_limit_h_max 11
_diffrn_reflns_limit_h_min -5
_diffrn_reflns_limit_k_max 8
_diffrn_reflns_limit_k_min -12
_diffrn_reflns_limit_l_max 41
_diffrn_reflns_limit_l_min -18
_diffrn_reflns_number 8121
_diffrn_reflns_theta_full 26.99
_diffrn_reflns_theta_max 26.99
_diffrn_reflns_theta_min 4.3
_exptl_absorpt_coefficient_mu 0.092
_exptl_absorpt_correction_T_max 1.00000
_exptl_absorpt_correction_T_min 0.97881
_exptl_absorpt_correction_type multi-scan
_exptl_absorpt_process_details
;
        CrysAlisPro, Oxford Diffraction Ltd.,
        Version 1.171.33.41 (release 06-05-2009 CrysAlis171 .NET)
        (compiled May  6 2009,17:20:42)
        Empirical absorption correction using spherical harmonics,
 implemented in SCALE3 ABSPACK scaling algorithm.
;
_exptl_crystal_colour colourless
_exptl_crystal_density_diffrn 1.333
_exptl_crystal_density_method 'not measured'
_exptl_crystal_description prism
_exptl_crystal_F_000 1200
_exptl_crystal_size_max 0.54
_exptl_crystal_size_mid 0.21
_exptl_crystal_size_min 0.16
_refine_diff_density_max 0.102
_refine_diff_density_min -0.133
_refine_diff_density_rms 0.028
_refine_ls_extinction_method none
_refine_ls_goodness_of_fit_ref 0.998
_refine_ls_hydrogen_treatment mixed
_refine_ls_matrix_type full
_refine_ls_number_parameters 202
_refine_ls_number_reflns 3082
_refine_ls_number_restraints 0
_refine_ls_restrained_S_all 0.998
_refine_ls_R_factor_all 0.1132
_refine_ls_R_factor_gt 0.0424
_refine_ls_shift/su_max 0.001
_refine_ls_shift/su_mean 0
_refine_ls_structure_factor_coef Fsqd
_refine_ls_weighting_details 'calc w=1/[\s^2^(Fo^2^)+(0.0187P)^2^+0.0000P] where P=(Fo^2^+2Fc^2^)/3'
_refine_ls_weighting_scheme calc
_refine_ls_wR_factor_gt 0.0626
_refine_ls_wR_factor_ref 0.0688
_reflns_number_gt 1503
_reflns_number_total 3082
_reflns_threshold_expression >2\s(I)
_cod_data_source_file cg300774d_si_002.cif
_cod_data_source_block kb85xl5
_cod_depositor_comments
;
The following automatic conversions were performed:

'_atom_sites_solution_hydrogens' value 'geom&difmap' was changed to
'mixed'.

Automatic conversion script
Id: cif_fix_values 6452 2018-10-05 10:23:21Z andrius 
;
_cod_database_code 4506733

loop_
_symmetry_equiv_pos_as_xyz
'x, y, z'
'-x+1/2, -y, z+1/2'
'x+1/2, -y+1/2, -z'
'-x, y+1/2, -z+1/2'
'-x, -y, -z'
'x-1/2, y, -z-1/2'
'-x-1/2, y-1/2, z'
'x, -y-1/2, z-1/2'

loop_
_atom_site_label
_atom_site_type_symbol
_atom_site_fract_x
_atom_site_fract_y
_atom_site_fract_z
_atom_site_U_iso_or_equiv
_atom_site_adp_type
_atom_site_occupancy
_atom_site_symmetry_multiplicity
_atom_site_calc_flag
_atom_site_refinement_flags
N1 N 0.89177(14) 0.60448(13) 0.43579(5) 0.0522(4) Uani 1 1 d .
N2 N 0.30994(15) 0.54707(15) 0.35586(5) 0.0488(4) Uani 1 1 d .
H2 H 0.2900(18) 0.4695(16) 0.3498(5) 0.071(7) Uiso 1 1 d .
N3 N 1.12313(14) 0.67243(11) 0.46714(4) 0.0436(4) Uani 1 1 d U
N4 N 1.3099(2) 0.5164(3) 0.47965(6) 0.0727(6) Uani 1 1 d .
H4A H 1.354(2) 0.5794(18) 0.4946(7) 0.089(9) Uiso 1 1 d .
H4B H 1.344(3) 0.433(2) 0.4757(8) 0.136(11) Uiso 1 1 d .
O1 O 0.93170(12) 0.82067(10) 0.45492(4) 0.0635(4) Uani 1 1 d .
O2 O 0.24643(12) 0.76480(10) 0.35347(4) 0.0694(4) Uani 1 1 d .
C2 C 0.98274(18) 0.70402(15) 0.45308(5) 0.0430(4) Uani 1 1 d U
C4 C 1.17407(19) 0.54636(18) 0.46329(6) 0.0494(5) Uani 1 1 d .
C5 C 1.0891(2) 0.44610(17) 0.44264(6) 0.0707(6) Uani 1 1 d .
H5 H 1.1292 0.3604 0.4380 0.085 Uiso 1 1 calc R
C6 C 0.9491(2) 0.47923(17) 0.43010(6) 0.0718(6) Uani 1 1 d .
H6 H 0.8894 0.4145 0.4171 0.086 Uiso 1 1 calc R
C7 C 0.73104(19) 0.63208(18) 0.42570(7) 0.0705(6) Uani 1 1 d .
H7A H 0.6970 0.7101 0.4411 0.085 Uiso 1 1 calc R
H7B H 0.6692 0.5555 0.4340 0.085 Uiso 1 1 calc R
C8 C 0.7051(2) 0.65798(16) 0.38166(6) 0.0605(6) Uani 1 1 d .
H8 H 0.7845 0.6959 0.3666 0.073 Uiso 1 1 calc R
C9 C 0.57572(19) 0.63023(14) 0.36258(6) 0.0553(5) Uani 1 1 d .
H9 H 0.5694 0.6493 0.3349 0.066 Uiso 1 1 calc R
C10 C 0.43946(18) 0.57012(15) 0.38295(6) 0.0546(5) Uani 1 1 d .
H10A H 0.4689 0.4847 0.3951 0.066 Uiso 1 1 calc R
H10B H 0.4073 0.6297 0.4048 0.066 Uiso 1 1 calc R
C11 C 0.21804(18) 0.64661(16) 0.34408(5) 0.0436(5) Uani 1 1 d .
C12 C 0.08273(18) 0.61119(14) 0.31869(5) 0.0407(4) Uani 1 1 d .
C13 C 0.01303(19) 0.48627(15) 0.31999(6) 0.0523(5) Uani 1 1 d .
H13 H 0.0508 0.4202 0.3375 0.063 Uiso 1 1 calc R
C14 C -0.1119(2) 0.45782(18) 0.29571(7) 0.0674(6) Uani 1 1 d .
H14 H -0.1584 0.3734 0.2973 0.081 Uiso 1 1 calc R
C15 C -0.1679(2) 0.5524(2) 0.26944(7) 0.0729(6) Uani 1 1 d .
H15 H -0.2513 0.5324 0.2529 0.087 Uiso 1 1 calc R
C16 C -0.1002(2) 0.6775(2) 0.26757(6) 0.0685(6) Uani 1 1 d .
H16 H -0.1373 0.7421 0.2495 0.082 Uiso 1 1 calc R
C17 C 0.0232(2) 0.70782(16) 0.29245(6) 0.0557(5) Uani 1 1 d .
H17 H 0.0665 0.7936 0.2916 0.067 Uiso 1 1 calc R

loop_
_atom_site_aniso_label
_atom_site_aniso_U_11
_atom_site_aniso_U_22
_atom_site_aniso_U_33
_atom_site_aniso_U_23
_atom_site_aniso_U_13
_atom_site_aniso_U_12
N1 0.0438(9) 0.0452(8) 0.0676(12) 0.0080(8) -0.0147(9) -0.0071(7)
N2 0.0464(9) 0.0310(8) 0.0690(12) -0.0002(8) -0.0154(9) -0.0042(7)
N3 0.0369(7) 0.0463(8) 0.0475(10) -0.0060(7) 0.0017(8) 0.0013(6)
N4 0.0633(13) 0.1029(17) 0.0518(13) -0.0175(12) -0.0122(10) 0.0350(12)
O1 0.0700(8) 0.0423(6) 0.0782(11) 0.0013(7) 0.0138(8) 0.0151(6)
O2 0.0703(8) 0.0287(7) 0.1093(12) -0.0054(6) -0.0033(9) -0.0051(5)
C2 0.0432(10) 0.0401(9) 0.0457(13) 0.0047(9) 0.0103(10) -0.0001(8)
C4 0.0457(11) 0.0664(12) 0.0361(12) -0.0069(10) -0.0013(10) 0.0171(9)
C5 0.1007(17) 0.0460(10) 0.0653(16) -0.0168(11) -0.0285(15) 0.0235(11)
C6 0.0994(16) 0.0409(11) 0.0751(17) -0.0063(10) -0.0342(15) -0.0088(11)
C7 0.0429(12) 0.0876(14) 0.0810(18) 0.0289(12) -0.0125(13) -0.0107(9)
C8 0.0425(11) 0.0698(12) 0.0691(16) 0.0282(11) -0.0015(12) -0.0048(9)
C9 0.0497(11) 0.0603(10) 0.0559(14) 0.0153(10) -0.0040(12) -0.0014(9)
C10 0.0491(11) 0.0512(10) 0.0636(15) 0.0069(10) -0.0094(12) -0.0101(8)
C11 0.0454(10) 0.0301(9) 0.0554(14) 0.0048(9) 0.0071(10) -0.0005(8)
C12 0.0404(10) 0.0371(9) 0.0445(12) 0.0034(9) 0.0023(10) 0.0079(7)
C13 0.0533(11) 0.0441(10) 0.0595(14) 0.0059(9) -0.0162(11) 0.0017(8)
C14 0.0647(13) 0.0579(11) 0.0795(16) -0.0001(12) -0.0261(13) -0.0006(10)
C15 0.0649(14) 0.0830(14) 0.0709(16) -0.0021(14) -0.0235(13) 0.0127(12)
C16 0.0701(14) 0.0810(14) 0.0545(15) 0.0173(12) -0.0055(13) 0.0321(12)
C17 0.0567(12) 0.0488(10) 0.0616(14) 0.0129(10) 0.0106(12) 0.0126(9)

loop_
_atom_type_symbol
_atom_type_description
_atom_type_scat_dispersion_real
_atom_type_scat_dispersion_imag
_atom_type_scat_source
C C 0.0033 0.0016 'International Tables Vol C Tables 4.2.6.8 and 6.1.1.4'
H H 0 0 'International Tables Vol C Tables 4.2.6.8 and 6.1.1.4'
N N 0.0061 0.0033 'International Tables Vol C Tables 4.2.6.8 and 6.1.1.4'
O O 0.0106 0.006 'International Tables Vol C Tables 4.2.6.8 and 6.1.1.4'

loop_
_geom_angle_atom_site_label_1
_geom_angle_atom_site_label_2
_geom_angle_atom_site_label_3
_geom_angle
C6 N1 C2 119.74(14)
C6 N1 C7 119.65(15)
C2 N1 C7 120.52(14)
C11 N2 C10 122.05(14)
C11 N2 H2 120.1(12)
C10 N2 H2 117.6(12)
C4 N3 C2 119.31(14)
C4 N4 H4A 117.2(13)
C4 N4 H4B 116.5(16)
H4A N4 H4B 126(2)
O1 C2 N3 121.81(15)
O1 C2 N1 118.40(15)
N3 C2 N1 119.78(13)
N3 C4 N4 117.84(19)
N3 C4 C5 121.91(16)
N4 C4 C5 120.25(19)
C6 C5 C4 117.26(16)
C6 C5 H5 121.4
C4 C5 H5 121.4
C5 C6 N1 121.63(17)
C5 C6 H6 119.2
N1 C6 H6 119.2
N1 C7 C8 113.41(17)
N1 C7 H7A 108.9
C8 C7 H7A 108.9
N1 C7 H7B 108.9
C8 C7 H7B 108.9
H7A C7 H7B 107.7
C9 C8 C7 123.76(17)
C9 C8 H8 118.1
C7 C8 H8 118.1
C8 C9 C10 123.70(18)
C8 C9 H9 118.2
C10 C9 H9 118.2
N2 C10 C9 114.21(16)
N2 C10 H10A 108.7
C9 C10 H10A 108.7
N2 C10 H10B 108.7
C9 C10 H10B 108.7
H10A C10 H10B 107.6
O2 C11 N2 120.58(16)
O2 C11 C12 121.49(14)
N2 C11 C12 117.91(14)
C13 C12 C17 118.15(16)
C13 C12 C11 123.02(15)
C17 C12 C11 118.83(15)
C14 C13 C12 120.96(16)
C14 C13 H13 119.5
C12 C13 H13 119.5
C15 C14 C13 120.52(17)
C15 C14 H14 119.7
C13 C14 H14 119.7
C16 C15 C14 119.55(19)
C16 C15 H15 120.2
C14 C15 H15 120.2
C15 C16 C17 120.28(18)
C15 C16 H16 119.9
C17 C16 H16 119.9
C16 C17 C12 120.50(16)
C16 C17 H17 119.7
C12 C17 H17 119.7

loop_
_geom_bond_atom_site_label_1
_geom_bond_atom_site_label_2
_geom_bond_distance
N1 C6 1.3500(19)
N1 C2 1.3868(18)
N1 C7 1.4681(19)
N2 C11 1.3282(19)
N2 C10 1.4563(19)
N2 H2 0.812(16)
N3 C4 1.3307(18)
N3 C2 1.3470(18)
N4 C4 1.335(2)
N4 H4A 0.882(19)
N4 H4B 0.89(2)
O1 C2 1.2391(15)
O2 C11 1.2346(16)
C4 C5 1.412(2)
C5 C6 1.331(2)
C5 H5 0.9300
C6 H6 0.9300
C7 C8 1.484(3)
C7 H7A 0.9700
C7 H7B 0.9700
C8 C9 1.321(2)
C8 H8 0.9300
C9 C10 1.489(2)
C9 H9 0.9300
C10 H10A 0.9700
C10 H10B 0.9700
C11 C12 1.487(2)
C12 C13 1.3788(19)
C12 C17 1.387(2)
C13 C14 1.380(2)
C13 H13 0.9300
C14 C15 1.363(2)
C14 H14 0.9300
C15 C16 1.373(2)
C15 H15 0.9300
C16 C17 1.385(2)
C16 H16 0.9300
C17 H17 0.9300

loop_
_geom_torsion_atom_site_label_1
_geom_torsion_atom_site_label_2
_geom_torsion_atom_site_label_3
_geom_torsion_atom_site_label_4
_geom_torsion
C4 N3 C2 O1 -177.99(16)
C4 N3 C2 N1 1.7(2)
C6 N1 C2 O1 174.22(16)
C7 N1 C2 O1 -9.2(2)
C6 N1 C2 N3 -5.5(3)
C7 N1 C2 N3 171.16(16)
C2 N3 C4 N4 -176.16(17)
C2 N3 C4 C5 3.9(3)
N3 C4 C5 C6 -5.7(3)
N4 C4 C5 C6 174.39(19)
C4 C5 C6 N1 1.8(3)
C2 N1 C6 C5 3.6(3)
C7 N1 C6 C5 -173.04(19)
C6 N1 C7 C8 -81.7(2)
C2 N1 C7 C8 101.7(2)
N1 C7 C8 C9 150.74(16)
C7 C8 C9 C10 0.3(3)
C11 N2 C10 C9 -78.0(2)
C8 C9 C10 N2 -179.47(16)
C10 N2 C11 O2 5.3(2)
C10 N2 C11 C12 -175.88(15)
O2 C11 C12 C13 -154.60(17)
N2 C11 C12 C13 26.6(2)
O2 C11 C12 C17 25.4(2)
N2 C11 C12 C17 -153.41(15)
C17 C12 C13 C14 0.4(2)
C11 C12 C13 C14 -179.70(16)
C12 C13 C14 C15 0.9(3)
C13 C14 C15 C16 -0.8(3)
C14 C15 C16 C17 -0.6(3)
C15 C16 C17 C12 1.9(3)
C13 C12 C17 C16 -1.7(2)
C11 C12 C17 C16 178.32(16)

loop_
_cod_related_entry_id
_cod_related_entry_database
_cod_related_entry_code
1 ChemSpider 25053993
